data_2006708
loop_
_publ_author_name
'Jayanta Kumar Ray'
'Manash Kumar Haldar'
'Kandasamy Chinnakali'
'Hoong-Kun Fun'

_publ_section_title
;
 2,12-Dibromo-5,6-dihydrodibenz[<i>c</i>,<i>h</i>]acridine
;
_journal_issue 11
_journal_name_full 'Acta Crystallographica Section C'
_journal_page_first 1617
_journal_page_last 1619
_journal_paper_doi 10.1107/S0108270197009372
_journal_volume 53
_journal_year 1997
_chemical_formula_sum 'C21 H13 Br2 N'
_chemical_formula_weight 439.14
_chemical_name_systematic
;
2,12-dibromo-5,6-dihydrodibenz[c,h]acridine
;
_space_group_IT_number 15
_symmetry_cell_setting monoclinic
_symmetry_space_group_name_Hall '-C 2yc'
_symmetry_space_group_name_H-M 'C 1 2/c 1'
_audit_creation_method SHELXL
_cell_angle_alpha 90.00
_cell_angle_beta 105.090(10)
_cell_angle_gamma 90.00
_cell_formula_units_Z 8
_cell_length_a 18.262(2)
_cell_length_b 7.0960(10)
_cell_length_c 26.315(2)
_cell_measurement_reflns_used 28
_cell_measurement_temperature 293(2)
_cell_measurement_theta_max 12.47
_cell_measurement_theta_min 5.44
_cell_volume 3292.5(7)
_diffrn_ambient_temperature 293(2)
_diffrn_measurement_device 'Siemens P4 diffractometer'
_diffrn_measurement_method '\q/2\q scans'
_diffrn_radiation_monochromator graphite
_diffrn_radiation_source 'fine-focus sealed tube'
_diffrn_radiation_type MoK\a
_diffrn_radiation_wavelength 0.71073
_diffrn_reflns_av_R_equivalents 0.0366
_diffrn_reflns_av_sigmaI/netI 0.0837
_diffrn_reflns_limit_h_max 23
_diffrn_reflns_limit_h_min -1
_diffrn_reflns_limit_k_max 9
_diffrn_reflns_limit_k_min -1
_diffrn_reflns_limit_l_max 33
_diffrn_reflns_limit_l_min -34
_diffrn_reflns_number 4737
_diffrn_reflns_theta_max 27.49
_diffrn_reflns_theta_min 1.60
_diffrn_standards_decay_% <3
_diffrn_standards_interval_count 97
_diffrn_standards_number 3
_exptl_absorpt_coefficient_mu 4.925
_exptl_absorpt_correction_T_max 0.909
_exptl_absorpt_correction_T_min 0.671
_exptl_absorpt_correction_type 'empirical \y-scans (XSCANS; Siemens, 1994)'
_exptl_crystal_colour 'Light yellow'
_exptl_crystal_density_diffrn 1.772
_exptl_crystal_density_meas ?
_exptl_crystal_description Slab
_exptl_crystal_F_000 1728
_exptl_crystal_size_max 0.72
_exptl_crystal_size_mid 0.36
_exptl_crystal_size_min 0.32
_refine_diff_density_max 0.678
_refine_diff_density_min -0.533
_refine_ls_extinction_method none
_refine_ls_goodness_of_fit_all 0.865
_refine_ls_goodness_of_fit_obs 1.067
_refine_ls_hydrogen_treatment refall
_refine_ls_matrix_type full
_refine_ls_number_parameters 269
_refine_ls_number_reflns 3730
_refine_ls_number_restraints 0
_refine_ls_restrained_S_all 0.885
_refine_ls_restrained_S_obs 1.067
_refine_ls_R_factor_all 0.1051
_refine_ls_R_factor_obs .0410
_refine_ls_shift/esd_max 0.000
_refine_ls_shift/esd_mean 0.000
_refine_ls_structure_factor_coef Fsqd
_refine_ls_weighting_details 'w = 1/[\s^2^(Fo^2^)+(0.0451P)^2^] where P=(Fo^2^+2Fc^2^)/3'
_refine_ls_weighting_scheme calc
_refine_ls_wR_factor_all 0.1033
_refine_ls_wR_factor_obs .0857
_reflns_number_observed 1897
_reflns_number_total 3732
_reflns_observed_criterion >2sigma(I)
_cod_data_source_file mu1331.cif
_cod_data_source_block I
_cod_depositor_comments
;
The following automatic conversions were performed:
'_symmetry_cell_setting' value 'Monoclinic' changed to 'monoclinic'
according to '/home/saulius/struct/CIF-dictionaries/cif_core.dic'
dictionary named 'cif_core.dic' version 2.4.1 from 2010-06-29.

Automatic conversion script
Id: cif_fix_enum 1527 2010-12-29 10:47:43Z saulius 

The following automatic conversions were performed:

'_exptl_crystal_density_meas' value 'not measured' was changed to '?'
- the value is perceived as not measured.

Automatic conversion script
Id: cif_fix_values 3008 2015-01-20 13:52:24Z robertas 

The following automatic conversions were performed:

'_refine_ls_weighting_scheme' value 'calc w =
1/[\s^2^(Fo^2^)+(0.0451P)^2^] where P=(Fo^2^+2Fc^2^)/3' was changed
to 'calc'. New tag '_refine_ls_weighting_details' was created. The
value of the new tag was set to 'w = 1/[\s^2^(Fo^2^)+(0.0451P)^2^]
where P=(Fo^2^+2Fc^2^)/3'.

Automatic conversion script
Id: cif_fix_values 3143 2015-03-26 13:38:13Z robertas 
;
_cod_original_cell_volume 3292.5(6)
_cod_original_sg_symbol_H-M 'C 2/c'
_cod_database_code 2006708

loop_
_symmetry_equiv_pos_as_xyz
'x, y, z'
'-x, y, -z+1/2'
'x+1/2, y+1/2, z'
'-x+1/2, y+1/2, -z+1/2'
'-x, -y, -z'
'x, -y, z-1/2'
'-x+1/2, -y+1/2, -z'
'x+1/2, -y+1/2, z-1/2'

loop_
_atom_site_aniso_label
_atom_site_aniso_U_11
_atom_site_aniso_U_22
_atom_site_aniso_U_33
_atom_site_aniso_U_12
_atom_site_aniso_U_13
_atom_site_aniso_U_23
Br1 .0597(3) .0781(4) .0513(3) -.0138(3) .0139(2) .0048(3)
Br2 .0331(2) .1132(5) .0592(3) .0008(3) .0061(2) -.0104(3)
N1 .031(2) .033(2) .041(2) .000(2) .0039(14) -.004(2)
C1 .051(2) .045(3) .041(2) -.005(2) .009(2) .001(2)
C2 .065(3) .062(4) .039(2) -.002(3) .001(2) .000(2)
C3 .055(3) .071(4) .041(3) -.001(3) -.009(2) -.002(3)
C4 .043(2) .041(3) .044(2) .007(2) -.004(2) -.004(2)
C5 .042(2) .068(4) .054(3) .002(3) -.007(2) -.006(3)
C6 .031(2) .059(4) .072(3) -.002(3) .001(2) -.005(3)
C7 .031(2) .038(3) .056(3) .001(2) .004(2) -.003(2)
C8 .032(2) .041(3) .063(3) .002(2) .014(2) .003(2)
C9 .034(2) .039(3) .050(2) .000(2) .014(2) .006(2)
C10 .035(2) .062(4) .063(3) .007(3) .017(2) .014(3)
C11 .044(3) .073(4) .053(3) .007(3) .026(2) .003(3)
C12 .045(2) .035(3) .043(2) .000(2) .017(2) -.003(2)
C13 .051(3) .058(3) .033(2) -.002(3) .016(2) -.001(2)
C14 .048(3) .050(3) .041(2) .000(2) .005(2) -.001(2)
C15 .035(2) .042(3) .044(2) .001(2) .007(2) -.002(2)
C16 .038(2) .042(3) .038(2) -.004(2) .012(2) -.003(2)
C17 .034(2) .031(2) .035(2) .003(2) .008(2) .005(2)
C18 .036(2) .028(2) .042(2) .001(2) .010(2) -.008(2)
C19 .032(2) .024(2) .046(2) .002(2) .002(2) -.002(2)
C20 .037(2) .037(3) .042(2) .002(2) .003(2) -.005(2)
C21 .039(2) .044(3) .035(2) .004(2) -.002(2) -.002(2)

loop_
_atom_site_label
_atom_site_fract_x
_atom_site_fract_y
_atom_site_fract_z
_atom_site_U_iso_or_equiv
_atom_site_thermal_displace_type
_atom_site_calc_flag
_atom_site_refinement_flags
_atom_site_occupancy
_atom_site_disorder_group
_atom_site_type_symbol
Br1 .61584(3) -.04656(8) .45806(2) .0631(2) Uani d . 1 . Br
Br2 .47391(2) .24822(9) .17221(2) .0696(2) Uani d . 1 . Br
N1 .7553(2) .1339(5) .30564(12) .0361(8) Uani d . 1 . N
C1 .7142(2) .0193(6) .4529(2) .0462(11) Uani d . 1 . C
C2 .7744(3) .0202(8) .4982(2) .0573(13) Uani d . 1 . C
C3 .8447(3) .0636(8) .4949(2) .0598(14) Uani d . 1 . C
C4 .8596(2) .1060(6) .4461(2) .0455(11) Uani d . 1 . C
C5 .9344(3) .1474(8) .4422(2) .0584(13) Uani d . 1 . C
C6 .9484(3) .1736(8) .3952(2) .0567(14) Uani d . 1 . C
C7 .8893(2) .1682(6) .3475(2) .0435(11) Uani d . 1 . C
C8 .9023(2) .1919(6) .2977(2) .0454(12) Uani d . 1 . C
C9 .8444(2) .1826(6) .2534(2) .0406(10) Uani d . 1 . C
C10 .8565(3) .2068(8) .1993(2) .0524(13) Uani d . 1 . C
C11 .8004(2) .0957(8) .1590(2) .0538(14) Uani d . 1 . C
C12 .7206(2) .1294(6) .16163(15) .0400(10) Uani d . 1 . C
C13 .6598(3) .1364(7) .1169(2) .0466(12) Uani d . 1 . C
C14 .5877(3) .1687(7) .1197(2) .0480(12) Uani d . 1 . C
C15 .5748(2) .1938(6) .1689(2) .0410(11) Uani d . 1 . C
C16 .6323(2) .1879(6) .2141(2) .0390(10) Uani d . 1 . C
C17 .7065(2) .1560(6) .21153(14) .0331(9) Uani d . 1 . C
C18 .7706(2) .1566(6) .25907(15) .0354(9) Uani d . 1 . C
C19 .8141(2) .1373(6) .34932(15) .0356(9) Uani d . 1 . C
C20 .7984(2) .1040(6) .40019(15) .0400(10) Uani d . 1 . C
C21 .7259(2) .0611(7) .4047(2) .0418(11) Uani d . 1 . C
H2 .767(2) .002(6) .5345(16) .052(12) Uiso d . 1 . H
H3 .888(3) .061(7) .5209(19) .076(15) Uiso d . 1 . H
H5 .975(2) .141(6) .4763(14) .043(11) Uiso d . 1 . H
H6 .994(3) .183(7) .3947(17) .065(15) Uiso d . 1 . H
H8 .953(2) .225(6) .2988(14) .043(11) Uiso d . 1 . H
H10A .907(2) .174(6) .1992(14) .043(11) Uiso d . 1 . H
H10B .845(2) .353(6) .1867(14) .046(12) Uiso d . 1 . H
H11A .806(2) .138(6) .1251(16) .055(13) Uiso d . 1 . H
H11B .808(2) -.053(6) .1664(15) .046(12) Uiso d . 1 . H
H13 .670(2) .130(6) .0880(14) .036(11) Uiso d . 1 . H
H14 .548(2) .174(6) .0898(17) .057(13) Uiso d . 1 . H
H16 .622(2) .215(6) .2493(16) .052(12) Uiso d . 1 . H
H21 .692(2) .075(6) .3806(15) .036(12) Uiso d . 1 . H

loop_
_atom_type_symbol
_atom_type_description
_atom_type_scat_dispersion_real
_atom_type_scat_dispersion_imag
_atom_type_scat_source
C C 0.0033 0.0016 'International Tables Vol C Tables 4.2.6.8 and 6.1.1.4'
H H 0.0000 0.0000 'International Tables Vol C Tables 4.2.6.8 and 6.1.1.4'
N N 0.0061 0.0033 'International Tables Vol C Tables 4.2.6.8 and 6.1.1.4'
Br Br -0.2901 2.4595 'International Tables Vol C Tables 4.2.6.8 and 6.1.1.4'

loop_
_geom_angle_atom_site_label_1
_geom_angle_atom_site_label_2
_geom_angle_atom_site_label_3
_geom_angle
_geom_angle_publ_flag
C18 N1 C19 117.9(3) ?
C21 C1 C2 120.8(4) ?
C21 C1 Br1 119.9(3) ?
C2 C1 Br1 119.3(3) ?
C3 C2 C1 119.7(5) ?
C2 C3 C4 121.4(4) ?
C3 C4 C20 118.6(4) ?
C3 C4 C5 121.5(4) ?
C20 C4 C5 119.9(4) ?
C6 C5 C4 120.8(4) ?
C5 C6 C7 121.7(4) ?
C8 C7 C19 117.2(4) ?
C8 C7 C6 123.1(4) yes
C19 C7 C6 119.8(4) ?
C9 C8 C7 120.9(4) ?
C8 C9 C18 118.0(4) ?
C8 C9 C10 122.2(4) yes
C18 C9 C10 119.7(4) ?
C11 C10 C9 111.6(4) yes
C10 C11 C12 112.3(4) ?
C13 C12 C17 118.9(4) ?
C13 C12 C11 122.5(4) yes
C17 C12 C11 118.6(4) ?
C14 C13 C12 122.0(4) ?
C13 C14 C15 118.4(4) ?
C16 C15 C14 122.0(4) ?
C16 C15 Br2 120.0(3) ?
C14 C15 Br2 118.0(3) ?
C15 C16 C17 120.0(4) ?
C16 C17 C12 118.7(3) ?
C16 C17 C18 121.7(3) ?
C12 C17 C18 119.5(3) ?
N1 C18 C9 123.2(4) yes
N1 C18 C17 118.0(3) yes
C9 C18 C17 118.8(3) ?
N1 C19 C7 122.7(4) yes
N1 C19 C20 118.3(3) ?
C7 C19 C20 118.9(3) ?
C21 C20 C4 119.0(4) ?
C21 C20 C19 122.1(3) ?
C4 C20 C19 118.8(4) ?
C1 C21 C20 120.4(4) ?

loop_
_geom_bond_atom_site_label_1
_geom_bond_atom_site_label_2
_geom_bond_site_symmetry_2
_geom_bond_distance
_geom_bond_publ_flag
Br1 C1 . 1.896(4) yes
Br2 C15 . 1.907(4) yes
N1 C18 . 1.336(5) yes
N1 C19 . 1.354(4) yes
C1 C21 . 1.371(6) yes
C1 C2 . 1.397(6) yes
C2 C3 . 1.347(7) yes
C3 C4 . 1.411(6) yes
C4 C20 . 1.415(5) yes
C4 C5 . 1.427(6) yes
C5 C6 . 1.339(7) yes
C6 C7 . 1.428(6) yes
C7 C8 . 1.400(6) yes
C7 C19 . 1.403(5) yes
C8 C9 . 1.357(6) yes
C9 C18 . 1.407(5) yes
C9 C10 . 1.507(6) yes
C10 C11 . 1.494(7) yes
C11 C12 . 1.497(6) yes
C12 C13 . 1.393(6) yes
C12 C17 . 1.415(5) yes
C13 C14 . 1.359(6) yes
C14 C15 . 1.386(6) yes
C15 C16 . 1.367(5) yes
C16 C17 . 1.392(5) yes
C17 C18 . 1.474(5) yes
C19 C20 . 1.459(5) yes
C20 C21 . 1.394(6) yes

loop_
_cod_related_entry_id
_cod_related_entry_database
_cod_related_entry_code
1 ChemSpider 21137411
